data_7211916
loop_
_publ_author_name
'Kanoo, Prakash'
'Gurunatha, K. L.'
'Maji, Tapas Kumar'

_publ_section_title
;
 Versatile functionalities in MOFs assembled from the same building units:
 interplay of structural flexibility, rigidity and regularity
;
_journal_issue 7
_journal_name_full 'Journal of Materials Chemistry'
_journal_page_first 1322
_journal_paper_doi 10.1039/b917029d
_journal_volume 20
_journal_year 2010
_chemical_formula_sum 'C12 H6 Cu O8'
_chemical_formula_weight 341.71
_chemical_name_systematic
;
?
;
_space_group_IT_number 86
_symmetry_cell_setting tetragonal
_symmetry_space_group_name_Hall '-P 4bc'
_symmetry_space_group_name_H-M 'P 42/n :2'
_atom_sites_solution_hydrogens geom
_atom_sites_solution_primary direct
_atom_sites_solution_secondary difmap
_audit_creation_method SHELXL-97
_cell_angle_alpha 90.00
_cell_angle_beta 90.00
_cell_angle_gamma 90.00
_cell_formula_units_Z 8
_cell_length_a 20.539(2)
_cell_length_b 20.539(2)
_cell_length_c 6.9994(10)
_cell_measurement_temperature 100(2)
_cell_measurement_theta_max 25.8
_cell_measurement_theta_min 1.4
_cell_volume 2952.7(6)
_computing_cell_refinement SMART
_computing_data_collection 'SMART (Bruker,2000)'
_computing_data_reduction 'SAINT (Bruker,2000)'
_computing_molecular_graphics 'Mercury 1.4.1'
_computing_publication_material 'PLATON (Spek, 2003)'
_computing_structure_refinement 'SHELXL-97 (Sheldrick, 1997)'
_computing_structure_solution 'SIR-92 (Altomare et al. 1994)'
_diffrn_ambient_temperature 100(2)
_diffrn_measured_fraction_theta_full 0.997
_diffrn_measured_fraction_theta_max 0.997
_diffrn_radiation_monochromator graphite
_diffrn_radiation_source 'fine-focus sealed tube'
_diffrn_radiation_type MoK\a
_diffrn_radiation_wavelength 0.71073
_diffrn_reflns_av_R_equivalents 0.0445
_diffrn_reflns_av_sigmaI/netI 0.0138
_diffrn_reflns_limit_h_max 25
_diffrn_reflns_limit_h_min -25
_diffrn_reflns_limit_k_max 25
_diffrn_reflns_limit_k_min -25
_diffrn_reflns_limit_l_max 8
_diffrn_reflns_limit_l_min -8
_diffrn_reflns_number 59735
_diffrn_reflns_theta_full 25.84
_diffrn_reflns_theta_max 25.84
_diffrn_reflns_theta_min 1.40
_exptl_absorpt_coefficient_mu 1.512
_exptl_absorpt_correction_T_max 0.9912
_exptl_absorpt_correction_T_min 0.8678
_exptl_absorpt_correction_type empirical
_exptl_absorpt_process_details SADABS
_exptl_crystal_colour green
_exptl_crystal_density_diffrn 1.537
_exptl_crystal_density_method 'not measured'
_exptl_crystal_description block
_exptl_crystal_F_000 1368
_exptl_crystal_size_max 0.1
_exptl_crystal_size_mid 0.08
_exptl_crystal_size_min 0.06
_refine_diff_density_max 0.805
_refine_diff_density_min -0.815
_refine_diff_density_rms 0.278
_refine_ls_extinction_method none
_refine_ls_goodness_of_fit_ref 1.139
_refine_ls_hydrogen_treatment noref
_refine_ls_matrix_type full
_refine_ls_number_parameters 183
_refine_ls_number_reflns 2851
_refine_ls_number_restraints 0
_refine_ls_restrained_S_all 1.139
_refine_ls_R_factor_all 0.0405
_refine_ls_R_factor_gt 0.0329
_refine_ls_shift/su_max 0.000
_refine_ls_shift/su_mean 0.000
_refine_ls_structure_factor_coef Fsqd
_refine_ls_weighting_details 'calc w=1/[\s^2^(Fo^2^)+(0.0638P)^2^+5.5254P] where P=(Fo^2^+2Fc^2^)/3'
_refine_ls_weighting_scheme calc
_refine_ls_wR_factor_gt 0.1016
_refine_ls_wR_factor_ref 0.1158
_reflns_number_gt 2579
_reflns_number_total 2851
_reflns_threshold_expression >2sigma(I)
_cod_data_source_file b917029d.txt
_cod_data_source_block compound1
_cod_original_sg_symbol_H-M P42/n
_cod_database_code 7211916

loop_
_symmetry_equiv_pos_as_xyz
'x, y, z'
'-x+1/2, -y+1/2, z'
'-y, x+1/2, z+1/2'
'y+1/2, -x, z+1/2'
'-x, -y, -z'
'x-1/2, y-1/2, -z'
'y, -x-1/2, -z-1/2'
'-y-1/2, x, -z-1/2'

loop_
_atom_site_label
_atom_site_type_symbol
_atom_site_fract_x
_atom_site_fract_y
_atom_site_fract_z
_atom_site_U_iso_or_equiv
_atom_site_adp_type
_atom_site_occupancy
_atom_site_symmetry_multiplicity
_atom_site_calc_flag
_atom_site_refinement_flags
C1 C 0.81400(13) 0.01568(13) 0.6776(4) 0.0128(6) Uani 1 1 d .
C2 C 0.79628(14) -0.00976(15) 0.8507(4) 0.0177(6) Uani 1 1 d .
H2 H 0.8283 -0.0280 0.9328 0.021 Uiso 1 1 calc R
C3 C 0.73034(13) -0.00884(14) 0.9065(4) 0.0175(6) Uani 1 1 d .
H3 H 0.7181 -0.0282 1.0244 0.021 Uiso 1 1 calc R
C4 C 0.68323(13) 0.01958(13) 0.7939(4) 0.0122(5) Uani 1 1 d .
C5 C 0.65772(13) 0.08979(14) 0.5065(4) 0.0169(6) Uani 1 1 d .
H5 H 0.6133 0.0930 0.5435 0.020 Uiso 1 1 calc R
C6 C 0.67831(15) 0.12122(17) 0.3457(5) 0.0239(7) Uani 1 1 d .
H6 H 0.6482 0.1460 0.2728 0.029 Uiso 1 1 calc R
C7 C 0.74390(15) 0.11735(17) 0.2863(5) 0.0250(7) Uani 1 1 d .
H7 H 0.7577 0.1394 0.1741 0.030 Uiso 1 1 calc R
C8 C 0.78736(14) 0.08191(15) 0.3904(4) 0.0191(6) Uani 1 1 d .
H8 H 0.8313 0.0791 0.3490 0.023 Uiso 1 1 calc R
C9 C 0.76798(13) 0.04902(13) 0.5601(4) 0.0129(5) Uani 1 1 d .
C10 C 0.70121(13) 0.05233(13) 0.6200(4) 0.0120(5) Uani 1 1 d .
C11 C 0.88381(13) 0.00810(12) 0.6169(4) 0.0119(5) Uani 1 1 d .
C12 C 0.61429(13) 0.01263(13) 0.8652(4) 0.0112(5) Uani 1 1 d .
O1 O 0.89410(9) -0.01488(10) 0.4516(3) 0.0160(4) Uani 1 1 d .
O2 O 0.92656(9) 0.02481(10) 0.7345(3) 0.0155(4) Uani 1 1 d .
O1W O 0.87697(12) -0.18228(12) 0.0794(4) 0.0326(6) Uiso 1 1 d .
O3 O 0.56749(9) 0.02382(10) 0.7508(3) 0.0148(4) Uani 1 1 d .
O2WA O 0.8130(3) -0.1186(3) 0.3660(8) 0.0355(12) Uiso 0.50 1 d P
O2WB O 0.7984(2) -0.0967(2) 0.2836(7) 0.0288(10) Uiso 0.50 1 d P
O4 O 0.60741(9) -0.00537(10) 1.0347(3) 0.0176(4) Uani 1 1 d .
O3WA O 0.8464(4) -0.1914(4) -0.0992(13) 0.075(2) Uiso 0.50 1 d P
O3WB O 0.8161(3) -0.1821(3) -0.2751(9) 0.0474(14) Uiso 0.50 1 d P
O5 O 0.94535(9) -0.06851(9) 0.0830(3) 0.0153(4) Uani 1 1 d .
Cu1 Cu 0.981028(15) -0.023909(15) 0.33626(4) 0.00805(15) Uani 1 1 d .

loop_
_atom_site_aniso_label
_atom_site_aniso_U_11
_atom_site_aniso_U_22
_atom_site_aniso_U_33
_atom_site_aniso_U_23
_atom_site_aniso_U_13
_atom_site_aniso_U_12
C1 0.0102(13) 0.0125(13) 0.0156(14) -0.0011(10) 0.0023(10) -0.0009(10)
C2 0.0120(14) 0.0228(15) 0.0183(15) 0.0052(11) 0.0015(11) 0.0043(11)
C3 0.0124(13) 0.0241(15) 0.0161(14) 0.0050(12) 0.0035(11) 0.0018(11)
C4 0.0088(12) 0.0141(13) 0.0138(13) -0.0023(11) 0.0023(10) -0.0007(10)
C5 0.0098(13) 0.0196(14) 0.0214(15) 0.0033(11) 0.0003(11) -0.0001(11)
C6 0.0154(15) 0.0302(17) 0.0261(17) 0.0123(13) -0.0017(12) 0.0029(13)
C7 0.0187(15) 0.0342(18) 0.0223(15) 0.0138(14) 0.0033(13) -0.0011(13)
C8 0.0112(13) 0.0260(15) 0.0202(15) 0.0053(12) 0.0041(11) -0.0003(11)
C9 0.0111(13) 0.0124(13) 0.0154(13) -0.0007(10) 0.0021(10) -0.0014(10)
C10 0.0111(13) 0.0110(12) 0.0139(13) -0.0023(10) 0.0000(10) -0.0018(10)
C11 0.0118(13) 0.0082(12) 0.0156(13) 0.0046(10) 0.0017(11) 0.0005(9)
C12 0.0104(13) 0.0100(12) 0.0132(13) -0.0030(10) 0.0025(10) -0.0011(10)
O1 0.0092(9) 0.0224(10) 0.0162(10) -0.0038(8) 0.0035(7) -0.0010(8)
O2 0.0078(9) 0.0237(10) 0.0150(10) -0.0009(8) 0.0017(8) 0.0014(8)
O3 0.0070(9) 0.0231(10) 0.0143(10) 0.0024(8) 0.0020(7) -0.0006(7)
O4 0.0097(9) 0.0285(11) 0.0146(10) 0.0035(8) 0.0027(8) -0.0014(8)
O5 0.0178(10) 0.0159(9) 0.0122(10) -0.0002(8) 0.0008(8) -0.0020(8)
Cu1 0.00738(19) 0.00711(19) 0.0097(2) 0.00172(11) 0.00163(11) 0.00051(10)

loop_
_atom_type_symbol
_atom_type_description
_atom_type_scat_dispersion_real
_atom_type_scat_dispersion_imag
_atom_type_scat_source
C C 0.0033 0.0016 'International Tables Vol C Tables 4.2.6.8 and 6.1.1.4'
H H 0.0000 0.0000 'International Tables Vol C Tables 4.2.6.8 and 6.1.1.4'
O O 0.0106 0.0060 'International Tables Vol C Tables 4.2.6.8 and 6.1.1.4'
Cu Cu 0.3201 1.2651 'International Tables Vol C Tables 4.2.6.8 and 6.1.1.4'

loop_
_geom_angle_atom_site_label_1
_geom_angle_atom_site_label_2
_geom_angle_atom_site_label_3
_geom_angle
_geom_angle_site_symmetry_1
_geom_angle_site_symmetry_3
C2 C1 C9 121.1(3) . .
C2 C1 C11 117.6(2) . .
C9 C1 C11 121.2(2) . .
C1 C2 C3 119.7(3) . .
C4 C3 C2 121.4(3) . .
C3 C4 C10 120.1(2) . .
C3 C4 C12 115.4(2) . .
C10 C4 C12 124.4(2) . .
C6 C5 C10 121.5(3) . .
C5 C6 C7 120.8(3) . .
C8 C7 C6 119.8(3) . .
C7 C8 C9 121.1(3) . .
C8 C9 C1 121.5(2) . .
C8 C9 C10 119.2(2) . .
C1 C9 C10 119.1(2) . .
C5 C10 C9 117.5(2) . .
C5 C10 C4 124.4(2) . .
C9 C10 C4 118.0(2) . .
O2 C11 O1 125.8(2) . .
O2 C11 C1 117.1(2) . .
O1 C11 C1 117.1(2) . .
O4 C12 O3 124.4(2) . .
O4 C12 C4 116.6(2) . .
O3 C12 C4 118.9(2) . .
C11 O1 Cu1 124.12(18) . .
C11 O2 Cu1 120.67(18) . 5_756
C12 O3 Cu1 121.26(17) . 4_565
C12 O4 Cu1 125.34(18) . 8_647
O3WB O3WA O1W 164.5(7) . .
O4 Cu1 O2 88.29(9) 7_667 5_756
O4 Cu1 O1 91.31(9) 7_667 .
O2 Cu1 O1 169.16(8) 5_756 .
O4 Cu1 O3 168.65(8) 7_667 3_644
O2 Cu1 O3 88.92(8) 5_756 3_644
O1 Cu1 O3 89.37(8) . 3_644
O4 Cu1 O5 93.23(8) 7_667 .
O2 Cu1 O5 96.82(8) 5_756 .
O1 Cu1 O5 94.02(8) . .
O3 Cu1 O5 98.03(8) 3_644 .
O4 Cu1 Cu1 83.23(6) 7_667 5_756
O2 Cu1 Cu1 86.36(6) 5_756 5_756
O1 Cu1 Cu1 82.83(6) . 5_756
O3 Cu1 Cu1 85.61(6) 3_644 5_756
O5 Cu1 Cu1 175.18(6) . 5_756

loop_
_geom_bond_atom_site_label_1
_geom_bond_atom_site_label_2
_geom_bond_distance
_geom_bond_site_symmetry_2
C1 C2 1.369(4) .
C1 C9 1.428(4) .
C1 C11 1.503(4) .
C2 C3 1.410(4) .
C3 C4 1.378(4) .
C4 C10 1.439(4) .
C4 C12 1.508(4) .
C5 C6 1.365(4) .
C5 C10 1.422(4) .
C6 C7 1.412(4) .
C7 C8 1.363(4) .
C8 C9 1.423(4) .
C9 C10 1.436(4) .
C11 O2 1.251(3) .
C11 O1 1.267(3) .
C12 O4 1.251(3) .
C12 O3 1.272(3) .
O1 Cu1 1.9683(19) .
O2 Cu1 1.9617(19) 5_756
O1W O3WA 1.412(9) .
O3 Cu1 1.9727(18) 4_565
O2WA O2WB 0.791(6) .
O4 Cu1 1.9583(19) 8_647
O3WA O3WB 1.393(10) .
O5 Cu1 2.126(2) .
Cu1 O4 1.9583(19) 7_667
Cu1 O2 1.9617(19) 5_756
Cu1 O3 1.9727(18) 3_644
Cu1 Cu1 2.6127(7) 5_756
